data_4344026
loop_
_publ_author_name
'Zhao, Xin-Hua'
'Zhang, Shao-Liang'
'Shao, Dong'
'Wang, Xin-Yi'

_publ_section_title
;
 Spin Crossover in [Fe(2-Picolylamine)3](2+) Adjusted by Organosulfonate
 Anions.
;
_journal_issue 16
_journal_name_full 'Inorganic chemistry'
_journal_page_first 7857
_journal_page_last 7867
_journal_paper_doi 10.1021/acs.inorgchem.5b00870
_journal_volume 54
_journal_year 2015
_chemical_formula_sum 'C20 H24 F6 Fe N6 O6 S2'
_chemical_formula_weight 678.42
_chemical_melting_point ?
_chemical_name_common Fe(pic)3-oTf
_chemical_name_systematic
; 
 ? 
;
_space_group_IT_number 2
_symmetry_cell_setting triclinic
_symmetry_space_group_name_Hall '-P 1'
_symmetry_space_group_name_H-M 'P -1'
_atom_sites_solution_hydrogens geom
_atom_sites_solution_primary direct
_atom_sites_solution_secondary difmap
_audit_creation_method SHELXL-97
_cell_angle_alpha 70.742(15)
_cell_angle_beta 80.735(16)
_cell_angle_gamma 81.149(18)
_cell_formula_units_Z 2
_cell_length_a 7.625(10)
_cell_length_b 11.616(15)
_cell_length_c 17.52(2)
_cell_measurement_reflns_used 1998
_cell_measurement_temperature 360(2)
_cell_measurement_theta_max 22.08
_cell_measurement_theta_min 2.55
_cell_volume 1437(3)
_computing_cell_refinement 'Bruker SAINT'
_computing_data_collection 'Bruker APEX2'
_computing_data_reduction 'Bruker SAINT'
_computing_molecular_graphics Diamond
_computing_publication_material 'SHELXL-97 (Sheldrick, 2008)'
_computing_structure_refinement 'SHELXL-97 (Sheldrick, 2008)'
_computing_structure_solution 'SHELXS-97 (Sheldrick, 2008)'
_diffrn_ambient_temperature 360(2)
_diffrn_measured_fraction_theta_full 0.983
_diffrn_measured_fraction_theta_max 0.983
_diffrn_measurement_device_type 'Bruker APEX-II CCD'
_diffrn_measurement_method '\f and \w scans'
_diffrn_radiation_monochromator graphite
_diffrn_radiation_source 'fine-focus sealed tube'
_diffrn_radiation_type MoK\a
_diffrn_radiation_wavelength 0.71073
_diffrn_reflns_av_R_equivalents 0.0783
_diffrn_reflns_av_sigmaI/netI 0.1232
_diffrn_reflns_limit_h_max 9
_diffrn_reflns_limit_h_min -5
_diffrn_reflns_limit_k_max 14
_diffrn_reflns_limit_k_min -14
_diffrn_reflns_limit_l_max 22
_diffrn_reflns_limit_l_min -22
_diffrn_reflns_number 11536
_diffrn_reflns_theta_full 27.10
_diffrn_reflns_theta_max 27.10
_diffrn_reflns_theta_min 1.89
_diffrn_standards_number 0
_exptl_absorpt_coefficient_mu 0.754
_exptl_absorpt_correction_T_max 0.7456
_exptl_absorpt_correction_T_min 0.4333
_exptl_absorpt_correction_type multi-scan
_exptl_absorpt_process_details 'SADABS:Bruker, 2000'
_exptl_crystal_colour 'red brown'
_exptl_crystal_density_diffrn 1.568
_exptl_crystal_density_meas ?
_exptl_crystal_density_method 'not measured'
_exptl_crystal_description block
_exptl_crystal_F_000 692
_exptl_crystal_size_max 0.54
_exptl_crystal_size_mid 0.45
_exptl_crystal_size_min 0.32
_refine_diff_density_max 0.776
_refine_diff_density_min -0.553
_refine_diff_density_rms 0.100
_refine_ls_extinction_method none
_refine_ls_goodness_of_fit_ref 1.034
_refine_ls_hydrogen_treatment mixed
_refine_ls_matrix_type full
_refine_ls_number_parameters 453
_refine_ls_number_reflns 6215
_refine_ls_number_restraints 343
_refine_ls_restrained_S_all 1.094
_refine_ls_R_factor_all 0.1564
_refine_ls_R_factor_gt 0.0779
_refine_ls_shift/su_max 0.002
_refine_ls_shift/su_mean 0.000
_refine_ls_structure_factor_coef Fsqd
_refine_ls_weighting_details 'calc w=1/[\s^2^(Fo^2^)+(0.1020P)^2^+0.0000P] where P=(Fo^2^+2Fc^2^)/3'
_refine_ls_weighting_scheme calc
_refine_ls_wR_factor_gt 0.1961
_refine_ls_wR_factor_ref 0.2392
_reflns_number_gt 2823
_reflns_number_total 6215
_reflns_threshold_expression >2sigma(I)
_cod_data_source_file ic5b00870_si_002.cif
_cod_data_source_block Fe(2-pic)3-OTf-HS-360K
_cod_depositor_comments
;
The following automatic conversions were performed:

'_chemical_melting_point' value 'not measured' was changed to '?' -
the value is undefined or not given.

'_symmetry_cell_setting' value 'Triclinic' changed to 'triclinic'
according to
/usr/data/users/saulius/crontab/automatic-downloads/rss-feeds/ACS/lib/dictionaries/cif_core.dic
dictionary named 'cif_core.dic' version 2.4.2 from 2011-04-26.

'_exptl_absorpt_correction_type' value 'multi-Scan' changed to
'multi-scan' according to
/usr/data/users/saulius/crontab/automatic-downloads/rss-feeds/ACS/lib/dictionaries/cif_core.dic
dictionary named 'cif_core.dic' version 2.4.2 from 2011-04-26.

'_exptl_crystal_density_meas' value 'not measured' was changed to '?'
- the value is perceived as not measured.

Automatic conversion script
Id: cif_fix_values 3271 2015-04-21 07:52:19Z andrius 

 Adding full bibliography for 4344020--4344027.cif.
;
_cod_original_sg_symbol_H-M 'P-1   '
_cod_database_code 4344026

loop_
_symmetry_equiv_pos_as_xyz
'x, y, z'
'-x, -y, -z'

loop_
_atom_site_label
_atom_site_type_symbol
_atom_site_fract_x
_atom_site_fract_y
_atom_site_fract_z
_atom_site_U_iso_or_equiv
_atom_site_adp_type
_atom_site_occupancy
_atom_site_symmetry_multiplicity
_atom_site_calc_flag
_atom_site_refinement_flags
_atom_site_disorder_assembly
_atom_site_disorder_group
Fe1 Fe 0.38855(10) 0.72507(8) 0.27345(4) 0.0548(3) Uani 1 1 d . . .
S1 S -0.1003(2) 0.69706(16) 0.48846(10) 0.0724(5) Uani 1 1 d D A .
S2 S -0.2328(3) 0.7848(2) -0.09408(14) 0.0959(7) Uani 1 1 d DU . .
F1A F -0.181(4) 0.801(2) 0.5985(9) 0.197(7) Uani 0.60(4) 1 d PDU A 1
F2A F -0.120(3) 0.9260(12) 0.4752(15) 0.191(6) Uani 0.60(4) 1 d PDU A 1
F3A F -0.3709(15) 0.8498(18) 0.5105(17) 0.187(7) Uani 0.60(4) 1 d PDU A 1
O1 O 0.0870(7) 0.6982(6) 0.4848(4) 0.1157(19) Uani 1 1 d . . .
O2 O -0.1518(9) 0.7256(6) 0.4092(3) 0.120(2) Uani 1 1 d . . .
O3 O -0.1702(10) 0.5964(6) 0.5485(4) 0.139(3) Uani 1 1 d . . .
O4A O -0.313(2) 0.8091(15) -0.0214(7) 0.120(6) Uani 0.573(15) 1 d PDU B 1
O5A O -0.206(2) 0.8775(12) -0.1659(7) 0.135(5) Uani 0.573(15) 1 d PDU B 1
O6A O -0.0685(14) 0.6958(14) -0.0776(10) 0.145(6) Uani 0.573(15) 1 d PDU B 1
O4B O -0.274(3) 0.7666(19) -0.0085(7) 0.106(6) Uani 0.427(15) 1 d PDU B 2
O5B O -0.307(3) 0.9027(10) -0.1439(11) 0.150(7) Uani 0.427(15) 1 d PDU B 2
O6B O -0.0562(15) 0.748(2) -0.1208(12) 0.140(7) Uani 0.427(15) 1 d PDU B 2
N1 N 0.2896(6) 0.7764(4) 0.1585(3) 0.0562(12) Uani 1 1 d . . .
N2 N 0.1625(7) 0.6172(5) 0.2993(3) 0.0737(14) Uani 1 1 d . . .
H1N2 H 0.1836 0.5459 0.3390 0.088 Uiso 1 1 calc R . .
H2N2 H 0.0626 0.6588 0.3163 0.088 Uiso 1 1 calc R . .
N3 N 0.5767(6) 0.8578(5) 0.2472(3) 0.0608(12) Uani 1 1 d . . .
N4 N 0.2360(7) 0.8747(5) 0.3093(3) 0.0782(16) Uani 1 1 d . . .
H2N4 H 0.1833 0.9278 0.2669 0.094 Uiso 1 1 calc R . .
H1N4 H 0.1499 0.8460 0.3500 0.094 Uiso 1 1 calc R . .
N5 N 0.5789(6) 0.5814(5) 0.2474(3) 0.0619(13) Uani 1 1 d . . .
N6 N 0.4818(8) 0.6296(6) 0.3897(3) 0.0888(19) Uani 1 1 d . . .
H1N6 H 0.5545 0.6756 0.3999 0.107 Uiso 1 1 calc R . .
H2N6 H 0.3875 0.6207 0.4285 0.107 Uiso 1 1 calc R . .
C1 C 0.3301(8) 0.8726(6) 0.0950(3) 0.0651(16) Uani 1 1 d . . .
H1 H 0.4062 0.9241 0.1003 0.078 Uiso 1 1 calc R . .
C2 C 0.2649(10) 0.8992(8) 0.0223(4) 0.089(2) Uani 1 1 d . . .
H2 H 0.2931 0.9691 -0.0203 0.106 Uiso 1 1 calc R . .
C3 C 0.1577(11) 0.8219(9) 0.0129(5) 0.098(3) Uani 1 1 d . . .
H3 H 0.1163 0.8361 -0.0369 0.118 Uiso 1 1 calc R . .
C4 C 0.1126(10) 0.7232(8) 0.0781(5) 0.089(2) Uani 1 1 d . . .
H4 H 0.0363 0.6711 0.0737 0.107 Uiso 1 1 calc R . .
C5 C 0.1815(8) 0.7014(6) 0.1511(4) 0.0647(16) Uani 1 1 d . . .
C6 C 0.1389(10) 0.5932(6) 0.2262(4) 0.0761(18) Uani 1 1 d . . .
H6A H 0.0164 0.5774 0.2290 0.091 Uiso 1 1 calc R . .
H6B H 0.2166 0.5207 0.2219 0.091 Uiso 1 1 calc R . .
C7 C 0.7331(8) 0.8595(6) 0.2005(4) 0.0676(16) Uani 1 1 d . . .
H7 H 0.7653 0.8012 0.1735 0.081 Uiso 1 1 calc R . .
C8 C 0.8493(9) 0.9450(7) 0.1909(5) 0.081(2) Uani 1 1 d . . .
H8 H 0.9563 0.9450 0.1568 0.097 Uiso 1 1 calc R . .
C9 C 0.8072(11) 1.0276(7) 0.2309(6) 0.095(2) Uani 1 1 d . . .
H9 H 0.8859 1.0842 0.2258 0.114 Uiso 1 1 calc R . .
C10 C 0.6459(10) 1.0284(7) 0.2798(5) 0.090(2) Uani 1 1 d . . .
H10 H 0.6139 1.0852 0.3080 0.108 Uiso 1 1 calc R . .
C11 C 0.5340(8) 0.9430(6) 0.2855(4) 0.0676(17) Uani 1 1 d . . .
C12 C 0.3551(10) 0.9376(7) 0.3364(4) 0.084(2) Uani 1 1 d . . .
H12A H 0.3711 0.8945 0.3930 0.101 Uiso 1 1 calc R . .
H12B H 0.3009 1.0203 0.3325 0.101 Uiso 1 1 calc R . .
C13 C 0.6352(9) 0.5693(8) 0.1724(4) 0.080(2) Uani 1 1 d . . .
H13 H 0.5971 0.6300 0.1265 0.096 Uiso 1 1 calc R . .
C14 C 0.7477(11) 0.4687(9) 0.1632(6) 0.091(2) Uani 1 1 d . . .
H14 H 0.7820 0.4605 0.1117 0.109 Uiso 1 1 calc R . .
C15 C 0.8089(12) 0.3807(9) 0.2300(7) 0.104(3) Uani 1 1 d . . .
H15 H 0.8871 0.3135 0.2244 0.124 Uiso 1 1 calc R . .
C16 C 0.7534(11) 0.3933(7) 0.3050(6) 0.094(2) Uani 1 1 d . . .
H16 H 0.7920 0.3340 0.3512 0.112 Uiso 1 1 calc R . .
C17 C 0.6384(9) 0.4959(6) 0.3118(4) 0.0691(17) Uani 1 1 d . . .
C18 C 0.5755(11) 0.5118(7) 0.3945(4) 0.089(2) Uani 1 1 d . . .
H18A H 0.4978 0.4493 0.4254 0.107 Uiso 1 1 calc R . .
H18B H 0.6782 0.4996 0.4236 0.107 Uiso 1 1 calc R . .
C19 C -0.1959(15) 0.8255(12) 0.5201(6) 0.152(4) Uani 1 1 d DU . .
C20 C -0.3687(14) 0.6881(9) -0.1124(6) 0.144(3) Uani 1 1 d DU B .
F6A F -0.335(2) 0.6986(15) -0.1944(7) 0.160(5) Uani 0.573(15) 1 d PDU B 1
F4A F -0.317(3) 0.5710(8) -0.0746(11) 0.199(6) Uani 0.573(15) 1 d PDU B 1
F5A F -0.5382(13) 0.7155(18) -0.0976(11) 0.178(6) Uani 0.573(15) 1 d PDU B 1
F6B F -0.307(3) 0.6370(19) -0.1664(13) 0.168(7) Uani 0.427(15) 1 d PDU B 2
F4B F -0.432(3) 0.6086(16) -0.0422(8) 0.146(5) Uani 0.427(15) 1 d PDU B 2
F5B F -0.5237(18) 0.7651(16) -0.1367(14) 0.193(9) Uani 0.427(15) 1 d PDU B 2
F1B F -0.104(4) 0.842(3) 0.573(2) 0.172(7) Uani 0.40(4) 1 d PDU A 2
F2B F -0.365(2) 0.818(3) 0.551(3) 0.203(9) Uani 0.40(4) 1 d PDU A 2
F3B F -0.190(5) 0.9292(12) 0.4550(12) 0.184(8) Uani 0.40(4) 1 d PDU A 2

loop_
_atom_site_aniso_label
_atom_site_aniso_U_11
_atom_site_aniso_U_22
_atom_site_aniso_U_33
_atom_site_aniso_U_23
_atom_site_aniso_U_13
_atom_site_aniso_U_12
Fe1 0.0426(5) 0.0742(6) 0.0471(5) -0.0173(4) -0.0013(3) -0.0130(4)
S1 0.0694(11) 0.0800(12) 0.0641(10) -0.0180(8) 0.0010(8) -0.0164(9)
S2 0.0800(14) 0.1092(17) 0.1064(16) -0.0430(13) 0.0054(12) -0.0306(13)
F1A 0.207(14) 0.271(13) 0.159(9) -0.156(9) -0.012(9) 0.026(11)
F2A 0.214(13) 0.132(10) 0.270(13) -0.092(9) -0.101(11) -0.008(8)
F3A 0.146(9) 0.209(13) 0.182(14) -0.080(11) -0.006(8) 0.076(9)
O1 0.071(4) 0.160(6) 0.122(5) -0.048(4) -0.008(3) -0.024(4)
O2 0.129(5) 0.149(5) 0.089(4) -0.045(4) -0.029(3) -0.002(4)
O3 0.147(6) 0.106(4) 0.118(5) 0.009(3) 0.043(4) -0.033(4)
O4A 0.100(10) 0.125(10) 0.144(11) -0.077(8) 0.023(8) -0.003(8)
O5A 0.140(11) 0.137(10) 0.111(8) -0.012(7) 0.044(8) -0.086(8)
O6A 0.074(8) 0.235(14) 0.144(12) -0.100(10) -0.027(7) 0.038(8)
O4B 0.094(11) 0.167(16) 0.060(7) -0.049(8) -0.002(7) -0.005(11)
O5B 0.217(18) 0.107(11) 0.126(12) -0.028(9) -0.059(12) 0.007(12)
O6B 0.080(10) 0.230(17) 0.111(13) -0.070(12) 0.031(9) -0.027(10)
N1 0.038(3) 0.069(3) 0.056(3) -0.014(2) 0.001(2) -0.010(2)
N2 0.069(4) 0.079(4) 0.065(3) -0.010(3) 0.005(3) -0.026(3)
N3 0.042(3) 0.078(3) 0.062(3) -0.021(3) 0.001(2) -0.013(2)
N4 0.055(3) 0.103(4) 0.076(4) -0.033(3) 0.014(3) -0.016(3)
N5 0.054(3) 0.080(3) 0.054(3) -0.019(3) -0.007(2) -0.016(3)
N6 0.073(4) 0.140(6) 0.055(3) -0.037(3) -0.002(3) -0.007(4)
C1 0.047(3) 0.087(5) 0.053(4) -0.009(3) 0.000(3) -0.019(3)
C2 0.074(5) 0.115(6) 0.062(4) -0.005(4) -0.003(4) -0.020(5)
C3 0.087(6) 0.149(8) 0.064(5) -0.031(5) -0.015(4) -0.030(6)
C4 0.069(5) 0.130(7) 0.084(5) -0.050(5) -0.007(4) -0.027(5)
C5 0.051(4) 0.084(4) 0.065(4) -0.031(3) -0.004(3) -0.010(3)
C6 0.077(5) 0.076(4) 0.081(5) -0.022(4) -0.004(4) -0.036(4)
C7 0.042(3) 0.074(4) 0.079(4) -0.019(3) 0.006(3) -0.008(3)
C8 0.046(4) 0.079(5) 0.101(5) -0.006(4) -0.003(4) -0.011(4)
C9 0.071(5) 0.077(5) 0.137(7) -0.019(5) -0.020(5) -0.028(4)
C10 0.070(5) 0.089(5) 0.119(6) -0.041(5) -0.015(5) -0.012(4)
C11 0.056(4) 0.082(5) 0.067(4) -0.025(3) -0.009(3) -0.009(3)
C12 0.077(5) 0.094(5) 0.084(5) -0.045(4) 0.017(4) -0.009(4)
C13 0.066(4) 0.119(6) 0.064(4) -0.043(4) -0.005(3) -0.007(4)
C14 0.076(5) 0.105(6) 0.115(7) -0.064(6) 0.008(5) -0.030(5)
C15 0.086(6) 0.085(6) 0.146(9) -0.049(6) -0.007(6) -0.007(5)
C16 0.079(6) 0.073(5) 0.120(7) -0.015(4) -0.011(5) -0.020(4)
C17 0.055(4) 0.076(4) 0.070(4) -0.010(3) -0.010(3) -0.013(3)
C18 0.089(6) 0.101(6) 0.067(4) -0.002(4) -0.020(4) -0.019(5)
C19 0.150(9) 0.162(9) 0.162(10) -0.079(8) -0.036(8) 0.010(8)
C20 0.133(8) 0.137(8) 0.172(9) -0.054(7) -0.016(7) -0.032(7)
F6A 0.204(12) 0.156(12) 0.152(9) -0.089(8) -0.061(8) 0.012(10)
F4A 0.271(16) 0.078(7) 0.231(13) -0.037(8) 0.000(13) -0.027(9)
F5A 0.096(8) 0.276(15) 0.205(14) -0.115(13) -0.001(8) -0.077(9)
F6B 0.209(14) 0.125(13) 0.218(15) -0.108(11) -0.033(13) -0.035(11)
F4B 0.130(10) 0.122(10) 0.181(11) -0.019(8) -0.018(8) -0.062(8)
F5B 0.080(10) 0.245(17) 0.190(16) 0.025(13) -0.035(10) -0.012(10)
F1B 0.196(15) 0.196(14) 0.177(14) -0.132(11) -0.027(12) -0.006(12)
F2B 0.153(13) 0.227(15) 0.211(18) -0.087(13) -0.005(12) 0.058(12)
F3B 0.223(18) 0.085(10) 0.264(16) -0.047(10) -0.121(14) 0.002(11)

loop_
_atom_type_symbol
_atom_type_description
_atom_type_scat_dispersion_real
_atom_type_scat_dispersion_imag
_atom_type_scat_source
C C 0.0033 0.0016 'International Tables Vol C Tables 4.2.6.8 and 6.1.1.4'
H H 0.0000 0.0000 'International Tables Vol C Tables 4.2.6.8 and 6.1.1.4'
N N 0.0061 0.0033 'International Tables Vol C Tables 4.2.6.8 and 6.1.1.4'
O O 0.0106 0.0060 'International Tables Vol C Tables 4.2.6.8 and 6.1.1.4'
F F 0.0171 0.0103 'International Tables Vol C Tables 4.2.6.8 and 6.1.1.4'
S S 0.1246 0.1234 'International Tables Vol C Tables 4.2.6.8 and 6.1.1.4'
Fe Fe 0.3463 0.8444 'International Tables Vol C Tables 4.2.6.8 and 6.1.1.4'

loop_
_geom_angle_atom_site_label_1
_geom_angle_atom_site_label_2
_geom_angle_atom_site_label_3
_geom_angle
N1 Fe1 N6 166.2(2)
N1 Fe1 N4 94.9(2)
N6 Fe1 N4 95.7(2)
N1 Fe1 N5 93.00(18)
N6 Fe1 N5 77.6(2)
N4 Fe1 N5 169.8(2)
N1 Fe1 N3 100.12(19)
N6 Fe1 N3 91.0(2)
N4 Fe1 N3 76.1(2)
N5 Fe1 N3 96.1(2)
N1 Fe1 N2 76.94(19)
N6 Fe1 N2 93.4(2)
N4 Fe1 N2 94.7(2)
N5 Fe1 N2 93.4(2)
N3 Fe1 N2 170.1(2)
O3 S1 O2 116.7(5)
O3 S1 O1 114.5(4)
O2 S1 O1 111.0(4)
O3 S1 C19 104.7(5)
O2 S1 C19 104.0(4)
O1 S1 C19 104.3(4)
O5A S2 O6B 80.1(9)
O5A S2 O4A 121.5(8)
O6B S2 O4A 132.5(11)
O5A S2 O4B 140.0(10)
O6B S2 O4B 116.3(9)
O4A S2 O4B 21.6(12)
O5A S2 O5B 35.2(8)
O6B S2 O5B 114.8(9)
O4A S2 O5B 92.0(11)
O4B S2 O5B 113.5(9)
O5A S2 O6A 111.8(7)
O6B S2 O6A 31.8(8)
O4A S2 O6A 109.7(7)
O4B S2 O6A 89.4(10)
O5B S2 O6A 146.0(10)
O5A S2 C20 106.1(6)
O6B S2 C20 106.4(8)
O4A S2 C20 106.5(7)
O4B S2 C20 103.6(8)
O5B S2 C20 99.9(7)
O6A S2 C20 98.5(6)
C1 N1 C5 118.8(5)
C1 N1 Fe1 125.6(4)
C5 N1 Fe1 115.5(4)
C6 N2 Fe1 108.8(4)
C7 N3 C11 117.6(6)
C7 N3 Fe1 126.5(4)
C11 N3 Fe1 115.8(4)
C12 N4 Fe1 109.4(4)
C17 N5 C13 118.6(6)
C17 N5 Fe1 115.3(4)
C13 N5 Fe1 126.0(4)
C18 N6 Fe1 113.4(4)
N1 C1 C2 122.8(6)
C1 C2 C3 119.2(7)
C4 C3 C2 118.7(7)
C3 C4 C5 119.5(7)
N1 C5 C4 120.9(6)
N1 C5 C6 116.4(5)
C4 C5 C6 122.8(6)
N2 C6 C5 111.1(5)
N3 C7 C8 122.2(6)
C9 C8 C7 119.7(7)
C8 C9 C10 119.5(7)
C11 C10 C9 118.1(7)
N3 C11 C10 122.8(6)
N3 C11 C12 115.2(6)
C10 C11 C12 122.0(6)
N4 C12 C11 111.0(5)
N5 C13 C14 121.1(7)
C15 C14 C13 119.9(8)
C16 C15 C14 118.9(8)
C15 C16 C17 119.5(8)
N5 C17 C16 121.9(7)
N5 C17 C18 117.8(6)
C16 C17 C18 120.3(7)
N6 C18 C17 113.0(5)
F2B C19 F1A 79.8(14)
F2B C19 F1B 109.3(12)
F1A C19 F1B 34.6(13)
F2B C19 F2A 127.1(17)
F1A C19 F2A 110.9(12)
F1B C19 F2A 78.8(14)
F2B C19 F3A 29.9(14)
F1A C19 F3A 108.1(11)
F1B C19 F3A 131.5(15)
F2A C19 F3A 106.4(11)
F2B C19 F3B 107.1(12)
F1A C19 F3B 133.4(15)
F1B C19 F3B 105.9(12)
F2A C19 F3B 29.0(12)
F3A C19 F3B 80.6(14)
F2B C19 S1 112.8(12)
F1A C19 S1 109.5(9)
F1B C19 S1 111.9(10)
F2A C19 S1 111.4(10)
F3A C19 S1 110.4(9)
F3B C19 S1 109.5(10)
F6B C20 F5A 120.6(16)
F6B C20 F4A 72.2(11)
F5A C20 F4A 112.2(11)
F6B C20 F4B 112.5(12)
F5A C20 F4B 70.1(10)
F4A C20 F4B 47.8(8)
F6B C20 F6A 32.2(10)
F5A C20 F6A 106.4(10)
F4A C20 F6A 104.3(10)
F4B C20 F6A 138.8(13)
F6B C20 F5B 108.3(12)
F5A C20 F5B 31.6(10)
F4A C20 F5B 140.0(14)
F4B C20 F5B 101.8(10)
F6A C20 F5B 82.7(12)
F6B C20 S2 117.7(11)
F5A C20 S2 115.0(9)
F4A C20 S2 110.5(10)
F4B C20 S2 110.7(9)
F6A C20 S2 107.6(8)
F5B C20 S2 104.3(10)

loop_
_geom_bond_atom_site_label_1
_geom_bond_atom_site_label_2
_geom_bond_distance
Fe1 N1 2.131(5)
Fe1 N6 2.148(6)
Fe1 N4 2.152(6)
Fe1 N5 2.155(5)
Fe1 N3 2.156(5)
Fe1 N2 2.188(6)
S1 O3 1.399(6)
S1 O2 1.422(6)
S1 O1 1.422(6)
S1 C19 1.773(13)
S2 O5A 1.369(9)
S2 O6B 1.403(11)
S2 O4A 1.418(9)
S2 O4B 1.432(10)
S2 O5B 1.445(11)
S2 O6A 1.498(9)
S2 C20 1.772(13)
F1A C19 1.328(12)
F2A C19 1.330(12)
F3A C19 1.346(12)
N1 C1 1.325(7)
N1 C5 1.337(8)
N2 C6 1.441(8)
N3 C7 1.333(7)
N3 C11 1.343(8)
N4 C12 1.469(9)
N5 C17 1.324(8)
N5 C13 1.361(7)
N6 C18 1.426(9)
C1 C2 1.365(9)
C2 C3 1.368(11)
C3 C4 1.366(11)
C4 C5 1.392(9)
C5 C6 1.521(9)
C7 C8 1.382(10)
C8 C9 1.339(11)
C9 C10 1.382(11)
C10 C11 1.375(10)
C11 C12 1.502(9)
C13 C14 1.378(10)
C14 C15 1.368(12)
C15 C16 1.361(11)
C16 C17 1.394(10)
C17 C18 1.512(10)
C19 F2B 1.322(13)
C19 F1B 1.333(13)
C19 F3B 1.360(13)
C20 F6B 1.268(12)
C20 F5A 1.288(11)
C20 F4A 1.331(11)
C20 F4B 1.341(11)
C20 F6A 1.385(11)
C20 F5B 1.401(12)
